data_4086370
loop_
_publ_author_name
'Molitor, Sebastian'
'Schwarz, Christopher'
'Gessner, Viktoria H.'

_publ_section_title
;
 Mono- and Bis-Cyclometalated Palladium Complexes: Synthesis,
 Characterization, and Catalytic Activity
;
_journal_issue 2
_journal_name_full Organometallics
_journal_page_first 159
_journal_paper_doi 10.1021/acs.organomet.5b00903
_journal_volume 35
_journal_year 2016
_chemical_formula_sum 'C32 H28 Cl O P S Si'
_chemical_formula_weight 555.11
_chemical_name_systematic
;
 ?
;
_space_group_IT_number 2
_symmetry_cell_setting triclinic
_symmetry_space_group_name_Hall '-P 1'
_symmetry_space_group_name_H-M 'P -1'
_atom_sites_solution_hydrogens geom
_atom_sites_solution_primary direct
_atom_sites_solution_secondary difmap
_audit_creation_date 2015-10-18T17:17:48-00:00
_audit_creation_method 'WinGX routine CIF_UPDATE'
_cell_angle_alpha 107.644(2)
_cell_angle_beta 94.044(2)
_cell_angle_gamma 95.380(2)
_cell_formula_units_Z 2
_cell_length_a 10.9149(7)
_cell_length_b 11.5973(7)
_cell_length_c 11.6182(7)
_cell_measurement_temperature 100(2)
_cell_volume 1387.71(15)
_computing_cell_refinement 'SAINTPLUS 8.18C (Bruker APEX2, 2011)'
_computing_data_collection 'SMART 5.622 (Bruker AXS, 2001)'
_computing_data_reduction 'SAINTPLUS 8.18C (Bruker APEX2, 2011)'
_computing_molecular_graphics 'Ortep-3 V1.08 (Farrugia, 2001)'
_computing_structure_refinement 'SHELXL-97 (Sheldrick, 2008)'
_computing_structure_solution 'SHELXS-97 (Sheldrick, 2008)'
_diffrn_ambient_temperature 100(2)
_diffrn_measured_fraction_theta_full 0.999
_diffrn_measured_fraction_theta_max 0.999
_diffrn_measurement_device_type 'Bruker APEX-CCD'
_diffrn_measurement_method omega-scans
_diffrn_radiation_monochromator graphite
_diffrn_radiation_type MoK\a
_diffrn_radiation_wavelength 0.71073
_diffrn_reflns_av_R_equivalents 0.0323
_diffrn_reflns_av_unetI/netI 0.0377
_diffrn_reflns_limit_h_max 12
_diffrn_reflns_limit_h_min -12
_diffrn_reflns_limit_k_max 13
_diffrn_reflns_limit_k_min -13
_diffrn_reflns_limit_l_max 13
_diffrn_reflns_limit_l_min -13
_diffrn_reflns_number 16509
_diffrn_reflns_theta_full 25
_diffrn_reflns_theta_max 25
_diffrn_reflns_theta_min 1.85
_exptl_absorpt_coefficient_mu 0.338
_exptl_absorpt_correction_T_max 0.9833
_exptl_absorpt_correction_T_min 0.9202
_exptl_absorpt_correction_type empirical
_exptl_absorpt_process_details 'Sadabs 2008 (Bruker AXS, 2008)'
_exptl_crystal_colour colourless
_exptl_crystal_density_diffrn 1.329
_exptl_crystal_density_method 'not measured'
_exptl_crystal_description plate
_exptl_crystal_F_000 580
_exptl_crystal_size_max 0.25
_exptl_crystal_size_mid 0.18
_exptl_crystal_size_min 0.05
_refine_diff_density_max 0.685
_refine_diff_density_min -0.362
_refine_diff_density_rms 0.057
_refine_ls_extinction_method none
_refine_ls_goodness_of_fit_ref 1.044
_refine_ls_hydrogen_treatment riding
_refine_ls_matrix_type full
_refine_ls_number_parameters 335
_refine_ls_number_reflns 4895
_refine_ls_number_restraints 0
_refine_ls_restrained_S_all 1.044
_refine_ls_R_factor_all 0.0538
_refine_ls_R_factor_gt 0.0379
_refine_ls_shift/su_max 0.001
_refine_ls_shift/su_mean 0
_refine_ls_structure_factor_coef Fsqd
_refine_ls_weighting_details 'calc w=1/[\s^2^(Fo^2^)+(0.0471P)^2^+0.9976P] where P=(Fo^2^+2Fc^2^)/3'
_refine_ls_weighting_scheme calc
_refine_ls_wR_factor_gt 0.0925
_refine_ls_wR_factor_ref 0.1
_reflns_number_gt 3904
_reflns_number_total 4895
_reflns_threshold_expression >2sigma(I)
_cod_data_source_file om5b00903_si_002.cif
_cod_data_source_block sad
_cod_depositor_comments 'Adding full bibliography for 4086366--4086378.cif.'
_cod_original_sg_symbol_H-M P-1
_cod_database_code 4086370

loop_
_symmetry_equiv_pos_as_xyz
'x, y, z'
'-x, -y, -z'

loop_
_atom_site_label
_atom_site_type_symbol
_atom_site_fract_x
_atom_site_fract_y
_atom_site_fract_z
_atom_site_U_iso_or_equiv
_atom_site_adp_type
_atom_site_occupancy
_atom_site_symmetry_multiplicity
_atom_site_calc_flag
_atom_site_refinement_flags
Cl1 Cl 0.13871(6) 0.53907(5) 0.11722(6) 0.02481(16) Uani 1 1 d .
S1 S 0.22540(6) 0.96543(5) 0.28773(5) 0.02066(16) Uani 1 1 d .
P1 P 0.18987(6) 0.80731(5) 0.16282(6) 0.01624(15) Uani 1 1 d .
Si1 Si 0.26998(6) 0.68463(6) 0.36752(6) 0.01503(16) Uani 1 1 d .
O1 O 0.03471(16) 0.53301(16) 0.36251(17) 0.0297(4) Uani 1 1 d .
C1 C 0.0508(2) 0.7948(2) 0.0618(2) 0.0175(5) Uani 1 1 d .
C2 C -0.0644(2) 0.7446(2) 0.0788(2) 0.0204(5) Uani 1 1 d .
H2 H -0.0711 0.7072 0.1407 0.025 Uiso 1 1 calc R
C3 C -0.1698(2) 0.7481(2) 0.0065(2) 0.0228(6) Uani 1 1 d .
H3 H -0.2482 0.7139 0.0195 0.027 Uiso 1 1 calc R
C4 C -0.1605(2) 0.8015(2) -0.0841(2) 0.0233(6) Uani 1 1 d .
H4 H -0.2326 0.8044 -0.1335 0.028 Uiso 1 1 calc R
C5 C -0.0465(2) 0.8507(3) -0.1030(2) 0.0266(6) Uani 1 1 d .
H5 H -0.0402 0.887 -0.1658 0.032 Uiso 1 1 calc R
C6 C 0.0584(2) 0.8472(2) -0.0311(2) 0.0250(6) Uani 1 1 d .
H6 H 0.1365 0.881 -0.0451 0.03 Uiso 1 1 calc R
C7 C 0.3118(2) 0.7738(2) 0.0625(2) 0.0176(5) Uani 1 1 d .
C8 C 0.2920(2) 0.6799(2) -0.0476(2) 0.0221(5) Uani 1 1 d .
H8 H 0.2157 0.628 -0.0689 0.027 Uiso 1 1 calc R
C9 C 0.3832(2) 0.6620(2) -0.1261(2) 0.0266(6) Uani 1 1 d .
H9 H 0.3696 0.5976 -0.2009 0.032 Uiso 1 1 calc R
C10 C 0.4940(2) 0.7375(3) -0.0960(3) 0.0295(6) Uani 1 1 d .
H10 H 0.5564 0.7247 -0.1501 0.035 Uiso 1 1 calc R
C11 C 0.5146(2) 0.8317(2) 0.0126(2) 0.0281(6) Uani 1 1 d .
H11 H 0.5907 0.8836 0.033 0.034 Uiso 1 1 calc R
C12 C 0.4232(2) 0.8502(2) 0.0921(2) 0.0225(5) Uani 1 1 d .
H12 H 0.437 0.9149 0.1666 0.027 Uiso 1 1 calc R
C13 C 0.1602(2) 0.6868(2) 0.2323(2) 0.0183(5) Uani 1 1 d .
H13 H 0.0779 0.6977 0.2641 0.022 Uiso 1 1 calc R
C14 C 0.2298(2) 0.7931(2) 0.5119(2) 0.0170(5) Uani 1 1 d .
C15 C 0.1261(2) 0.8572(2) 0.5212(2) 0.0213(5) Uani 1 1 d .
H15 H 0.0718 0.8475 0.4504 0.026 Uiso 1 1 calc R
C16 C 0.1014(2) 0.9344(2) 0.6319(2) 0.0256(6) Uani 1 1 d .
H16 H 0.031 0.9774 0.6363 0.031 Uiso 1 1 calc R
C17 C 0.1792(3) 0.9489(2) 0.7362(2) 0.0267(6) Uani 1 1 d .
H17 H 0.1629 1.0026 0.8118 0.032 Uiso 1 1 calc R
C18 C 0.2802(3) 0.8854(2) 0.7299(2) 0.0287(6) Uani 1 1 d .
H18 H 0.3332 0.8948 0.8014 0.034 Uiso 1 1 calc R
C19 C 0.3047(2) 0.8076(2) 0.6192(2) 0.0230(6) Uani 1 1 d .
H19 H 0.3739 0.7632 0.6163 0.028 Uiso 1 1 calc R
C20 C 0.4338(2) 0.7208(2) 0.3405(2) 0.0161(5) Uani 1 1 d .
C21 C 0.5055(2) 0.8309(2) 0.4078(2) 0.0177(5) Uani 1 1 d .
H21 H 0.4704 0.8879 0.47 0.021 Uiso 1 1 calc R
C22 C 0.6262(2) 0.8582(2) 0.3856(2) 0.0217(5) Uani 1 1 d .
H22 H 0.6733 0.9329 0.4325 0.026 Uiso 1 1 calc R
C23 C 0.6778(2) 0.7757(2) 0.2944(2) 0.0245(6) Uani 1 1 d .
H23 H 0.7606 0.794 0.279 0.029 Uiso 1 1 calc R
C24 C 0.6093(2) 0.6671(2) 0.2256(2) 0.0240(6) Uani 1 1 d .
H24 H 0.6447 0.6111 0.1629 0.029 Uiso 1 1 calc R
C25 C 0.4883(2) 0.6399(2) 0.2486(2) 0.0209(5) Uani 1 1 d .
H25 H 0.4418 0.5651 0.201 0.025 Uiso 1 1 calc R
C26 C 0.2480(2) 0.5278(2) 0.3822(2) 0.0188(5) Uani 1 1 d .
C27 C 0.3480(2) 0.4682(2) 0.4056(2) 0.0248(6) Uani 1 1 d .
H27 H 0.4298 0.5061 0.4091 0.03 Uiso 1 1 calc R
C28 C 0.3310(3) 0.3551(2) 0.4240(3) 0.0327(7) Uani 1 1 d .
H28 H 0.4003 0.3162 0.4399 0.039 Uiso 1 1 calc R
C29 C 0.2118(3) 0.2996(2) 0.4189(2) 0.0336(7) Uani 1 1 d .
H29 H 0.1996 0.2224 0.4317 0.04 Uiso 1 1 calc R
C30 C 0.1104(3) 0.3549(2) 0.3955(2) 0.0293(6) Uani 1 1 d .
H30 H 0.029 0.3158 0.3909 0.035 Uiso 1 1 calc R
C31 C 0.1295(2) 0.4687(2) 0.3789(2) 0.0214(5) Uani 1 1 d .
C32 C -0.0851(3) 0.4651(3) 0.3187(3) 0.0373(7) Uani 1 1 d .
H32A H -0.1412 0.5178 0.2961 0.056 Uiso 1 1 calc R
H32B H -0.1178 0.4359 0.3826 0.056 Uiso 1 1 calc R
H32C H -0.0781 0.3954 0.2474 0.056 Uiso 1 1 calc R

loop_
_atom_site_aniso_label
_atom_site_aniso_U_11
_atom_site_aniso_U_22
_atom_site_aniso_U_33
_atom_site_aniso_U_23
_atom_site_aniso_U_13
_atom_site_aniso_U_12
Cl1 0.0326(4) 0.0166(3) 0.0231(3) 0.0056(2) -0.0023(3) -0.0012(3)
S1 0.0232(3) 0.0169(3) 0.0209(3) 0.0041(2) 0.0025(3) 0.0036(2)
P1 0.0161(3) 0.0153(3) 0.0187(3) 0.0070(2) 0.0019(3) 0.0027(2)
Si1 0.0148(3) 0.0141(3) 0.0174(3) 0.0067(3) 0.0015(3) 0.0015(3)
O1 0.0219(10) 0.0300(11) 0.0356(11) 0.0096(9) 0.0026(8) -0.0032(8)
C1 0.0177(13) 0.0176(12) 0.0170(12) 0.0042(10) 0.0020(10) 0.0046(10)
C2 0.0186(13) 0.0240(13) 0.0216(13) 0.0106(11) 0.0040(11) 0.0042(10)
C3 0.0150(12) 0.0265(14) 0.0276(14) 0.0089(11) 0.0052(11) 0.0020(10)
C4 0.0164(13) 0.0316(15) 0.0215(13) 0.0075(11) -0.0009(11) 0.0065(11)
C5 0.0222(14) 0.0394(16) 0.0257(14) 0.0207(13) 0.0019(11) 0.0062(12)
C6 0.0172(13) 0.0337(15) 0.0281(14) 0.0163(12) 0.0030(11) 0.0009(11)
C7 0.0167(12) 0.0182(12) 0.0213(13) 0.0103(10) 0.0017(10) 0.0050(10)
C8 0.0191(13) 0.0211(13) 0.0267(14) 0.0092(11) 0.0004(11) 0.0014(10)
C9 0.0277(15) 0.0249(14) 0.0258(14) 0.0048(11) 0.0032(12) 0.0074(11)
C10 0.0213(14) 0.0353(16) 0.0349(16) 0.0117(13) 0.0117(12) 0.0106(12)
C11 0.0157(13) 0.0321(15) 0.0363(16) 0.0102(13) 0.0052(12) 0.0011(11)
C12 0.0212(13) 0.0229(13) 0.0235(13) 0.0075(11) 0.0016(11) 0.0029(10)
C13 0.0188(13) 0.0156(12) 0.0211(12) 0.0066(10) 0.0020(10) 0.0019(10)
C14 0.0190(12) 0.0121(12) 0.0219(12) 0.0083(10) 0.0065(10) -0.0011(9)
C15 0.0184(13) 0.0193(13) 0.0290(14) 0.0117(11) 0.0059(11) -0.0008(10)
C16 0.0245(14) 0.0181(13) 0.0386(16) 0.0121(12) 0.0180(13) 0.0036(11)
C17 0.0371(16) 0.0179(13) 0.0250(14) 0.0052(11) 0.0164(13) -0.0020(12)
C18 0.0401(17) 0.0250(14) 0.0220(14) 0.0102(11) 0.0043(12) -0.0015(12)
C19 0.0272(14) 0.0210(13) 0.0226(13) 0.0088(11) 0.0051(11) 0.0028(11)
C20 0.0170(12) 0.0167(12) 0.0189(12) 0.0108(10) 0.0023(10) 0.0051(10)
C21 0.0193(13) 0.0159(12) 0.0207(12) 0.0087(10) 0.0048(10) 0.0036(10)
C22 0.0212(13) 0.0191(13) 0.0272(14) 0.0117(11) 0.0024(11) -0.0016(10)
C23 0.0180(13) 0.0251(14) 0.0356(15) 0.0154(12) 0.0089(12) 0.0037(11)
C24 0.0269(14) 0.0214(13) 0.0273(14) 0.0091(11) 0.0118(12) 0.0090(11)
C25 0.0236(14) 0.0165(13) 0.0236(13) 0.0078(10) 0.0025(11) 0.0012(10)
C26 0.0251(13) 0.0164(12) 0.0152(12) 0.0058(10) 0.0019(10) 0.0007(10)
C27 0.0274(14) 0.0232(14) 0.0249(14) 0.0108(11) -0.0009(12) 0.0004(11)
C28 0.0431(18) 0.0229(15) 0.0340(16) 0.0125(12) -0.0033(14) 0.0064(13)
C29 0.0540(19) 0.0171(14) 0.0296(15) 0.0109(12) -0.0014(14) -0.0037(13)
C30 0.0386(16) 0.0204(14) 0.0254(14) 0.0060(11) 0.0044(13) -0.0103(12)
C31 0.0242(14) 0.0194(13) 0.0200(13) 0.0052(10) 0.0042(11) 0.0011(11)
C32 0.0261(15) 0.0438(18) 0.0351(16) 0.0066(14) -0.0016(13) -0.0078(13)

loop_
_atom_type_symbol
_atom_type_description
_atom_type_scat_dispersion_real
_atom_type_scat_dispersion_imag
_atom_type_scat_source
C C 0.0033 0.0016 'International Tables Vol C Tables 4.2.6.8 and 6.1.1.4'
H H 0 0 'International Tables Vol C Tables 4.2.6.8 and 6.1.1.4'
O O 0.0106 0.006 'International Tables Vol C Tables 4.2.6.8 and 6.1.1.4'
Si Si 0.0817 0.0704 'International Tables Vol C Tables 4.2.6.8 and 6.1.1.4'
P P 0.1023 0.0942 'International Tables Vol C Tables 4.2.6.8 and 6.1.1.4'
S S 0.1246 0.1234 'International Tables Vol C Tables 4.2.6.8 and 6.1.1.4'
Cl Cl 0.1484 0.1585 'International Tables Vol C Tables 4.2.6.8 and 6.1.1.4'

loop_
_geom_angle_atom_site_label_1
_geom_angle_atom_site_label_2
_geom_angle_atom_site_label_3
_geom_angle
C1 P1 C7 104.63(11)
C1 P1 C13 104.97(11)
C7 P1 C13 110.50(11)
C1 P1 S1 113.07(8)
C7 P1 S1 113.02(8)
C13 P1 S1 110.25(8)
C20 Si1 C26 109.24(11)
C20 Si1 C14 111.62(11)
C26 Si1 C14 107.39(10)
C20 Si1 C13 109.98(10)
C26 Si1 C13 108.03(11)
C14 Si1 C13 110.47(11)
C31 O1 C32 117.1(2)
C2 C1 C6 118.3(2)
C2 C1 P1 123.16(18)
C6 C1 P1 118.30(18)
C3 C2 C1 121.0(2)
C4 C3 C2 119.8(2)
C3 C4 C5 120.0(2)
C6 C5 C4 120.2(2)
C5 C6 C1 120.7(2)
C12 C7 C8 119.5(2)
C12 C7 P1 118.97(19)
C8 C7 P1 121.35(18)
C9 C8 C7 120.1(2)
C10 C9 C8 120.2(2)
C9 C10 C11 120.2(2)
C10 C11 C12 119.9(2)
C7 C12 C11 120.1(2)
Cl1 C13 P1 110.22(13)
Cl1 C13 Si1 110.32(12)
P1 C13 Si1 119.24(13)
C19 C14 C15 117.2(2)
C19 C14 Si1 118.11(18)
C15 C14 Si1 124.58(19)
C16 C15 C14 121.2(2)
C17 C16 C15 120.1(2)
C18 C17 C16 119.9(2)
C17 C18 C19 120.1(3)
C18 C19 C14 121.5(2)
C25 C20 C21 117.5(2)
C25 C20 Si1 120.61(18)
C21 C20 Si1 121.87(18)
C22 C21 C20 121.5(2)
C21 C22 C23 119.6(2)
C24 C23 C22 120.3(2)
C23 C24 C25 119.9(2)
C24 C25 C20 121.2(2)
C31 C26 C27 116.9(2)
C31 C26 Si1 120.90(19)
C27 C26 Si1 122.06(19)
C28 C27 C26 121.8(3)
C29 C28 C27 119.1(3)
C30 C29 C28 121.0(2)
C29 C30 C31 118.9(3)
O1 C31 C30 122.8(2)
O1 C31 C26 115.0(2)
C30 C31 C26 122.2(2)

loop_
_geom_bond_atom_site_label_1
_geom_bond_atom_site_label_2
_geom_bond_distance
Cl1 C13 1.808(2)
S1 P1 1.9477(9)
P1 C1 1.818(2)
P1 C7 1.822(2)
P1 C13 1.829(2)
Si1 C20 1.868(2)
Si1 C26 1.872(2)
Si1 C14 1.875(2)
Si1 C13 1.915(2)
O1 C31 1.367(3)
O1 C32 1.435(3)
C1 C2 1.388(3)
C1 C6 1.394(3)
C2 C3 1.387(3)
C3 C4 1.379(4)
C4 C5 1.380(4)
C5 C6 1.380(4)
C7 C12 1.391(3)
C7 C8 1.394(3)
C8 C9 1.386(4)
C9 C10 1.381(4)
C10 C11 1.384(4)
C11 C12 1.394(4)
C14 C19 1.398(3)
C14 C15 1.404(3)
C15 C16 1.388(4)
C16 C17 1.386(4)
C17 C18 1.376(4)
C18 C19 1.390(4)
C20 C25 1.401(3)
C20 C21 1.405(3)
C21 C22 1.386(3)
C22 C23 1.388(4)
C23 C24 1.384(4)
C24 C25 1.392(4)
C26 C31 1.398(3)
C26 C27 1.399(4)
C27 C28 1.390(4)
C28 C29 1.386(4)
C29 C30 1.380(4)
C30 C31 1.389(4)
